data_9017613
loop_
_publ_author_name
'Camara, F.'
'Sokolova, E.'
'Hawthorne, F. C.'
'Rowe, R.'
'Grice, J. D.'
'Tait, K. T.'

_publ_section_title
;
 Veblenite, K2[_]2Na(Fe2+5Fe3+4Mn2+7[_])Nb3Ti(Si2O7)2(Si8O22)2O6(OH)10(H2O)3,
 a new mineral from Seal Lake, Newfoundland and Labrador:
 mineral description, crystal structure, and a new veblenite Si8O22 ribbon
;
_journal_name_full 'Mineralogical Magazine'
_journal_page_first 2955
_journal_page_last 2974
_journal_volume 77
_journal_year 2013
_chemical_compound_source 'Seal Lake, Newfoundland, Canada'
_chemical_formula_sum
'Ba0.28 Ca0.87 F0.38 Fe9.62 H16.06 K0.53 Mg0.07 Mn5.97 Na0.72 Nb3.734 O76.84 Si20 Sr0.03 Ti0.93 Zn0.15'
_chemical_name_mineral Veblenite
_space_group_IT_number 2
_space_group_name_Hall '-P 1'
_space_group_name_H-M_alt 'P -1'
_symmetry_space_group_name_H-M 'P -1'
_cell_angle_alpha 140.301
_cell_angle_beta 93.032
_cell_angle_gamma 95.664
_cell_formula_units_Z 1
_cell_length_a 5.3761
_cell_length_b 27.506
_cell_length_c 18.697
_cell_volume 1720.943
_database_code_amcsd 0019991
_exptl_crystal_density_diffrn 3.084
_cod_data_source_file inputs/fixed/downloads/18/18519.cif
_cod_data_source_block 18519
_cod_original_formula_sum 'Si20 Nb3.734 Ti.93 Fe9.62 Mn5.97 Ca.87 Zn.15 Mg.07 K.53 Ba.28 Sr.03 Na.72 O76.84 F.38 H16.06'
_cod_database_code 9017613

loop_
_space_group_symop_operation_xyz
x,y,z
-x,-y,-z

loop_
_atom_site_label
_atom_site_fract_x
_atom_site_fract_y
_atom_site_fract_z
_atom_site_occupancy
_atom_site_U_iso_or_equiv
_atom_site_type_symbol
_atom_site_attached_hydrogens
Si1 0.95500 0.34000 0.28370 1.00000 0.01100 Si 0
Si2 0.44070 0.29920 0.30660 1.00000 0.00960 Si 0
Si3 0.39560 0.20230 0.33300 1.00000 0.01400 Si 0
Si4 0.86990 0.15040 0.33510 1.00000 0.01370 Si 0
Si5 0.11140 0.66140 0.19940 1.00000 0.00190 Si 0
Si6 0.21640 0.82940 0.24300 1.00000 0.00440 Si 0
Si7 0.27820 0.96790 0.30050 1.00000 0.01260 Si 0
Si8 0.18490 0.96720 0.67850 1.00000 0.01380 Si 0
Si9 0.98890 0.57800 0.76700 1.00000 0.00330 Si 0
Si10 0.94620 0.45220 0.80480 1.00000 0.00090 Si 0
NbD1A 0.65070 0.72770 0.18520 0.27500 0.00210 Nb 0
TiD1A 0.65070 0.72770 0.18520 0.14000 0.00210 Ti 0
Fe3+D1A 0.65070 0.72770 0.18520 0.08500 0.00210 Fe 0
NbD1B 0.63660 0.71400 0.15590 0.45000 0.00210 Nb 0
TiD1B 0.63660 0.71400 0.15590 0.05000 0.00210 Ti 0
NbD2A 0.49960 0.55220 0.85050 0.91700 0.00210 Nb 0
TiD2B 0.48620 0.53550 0.82170 0.27500 0.00210 Ti 0
NbD2B 0.48620 0.53550 0.82170 0.22500 0.00210 Nb 0
Fe3+M1 0.50000 0.00000 0.50000 0.67000 0.00580 Fe 0
Fe2+M1 0.50000 0.00000 0.50000 0.33000 0.00580 Fe 0
Fe3+M2 0.64150 0.27139 0.56790 0.67000 0.00770 Fe 0
Fe2+M2 0.64150 0.27139 0.56790 0.33000 0.00770 Fe 0
Fe3+M3 0.73300 0.47901 0.51290 0.67000 0.00820 Fe 0
Fe2+M3 0.73300 0.47901 0.51290 0.33000 0.00820 Fe 0
Fe2+M4 0.87060 0.78595 0.42750 0.61000 0.01110 Fe 0
Fe3+M4 0.87060 0.78595 0.42750 0.19500 0.01110 Fe 0
Mn2+M4 0.87060 0.78595 0.42750 0.19500 0.01110 Mn 0
Fe2+M5 0.18850 0.33821 0.57750 0.61000 0.01360 Fe 0
Fe3+M5 0.18850 0.33821 0.57750 0.19500 0.01360 Fe 0
Mn2+M5 0.18850 0.33821 0.57750 0.19500 0.01360 Mn 0
Fe2+M6 0.95180 0.92035 0.46110 0.61500 0.01640 Fe 0
Mn2+M6 0.95180 0.92035 0.46110 0.38500 0.01640 Mn 0
MnM7 0.70350 0.38990 0.56410 0.67500 0.01140 Mn 0
CaM7 0.70350 0.38990 0.56410 0.17500 0.01140 Ca 0
MnM8 0.23610 0.44000 0.55210 0.86000 0.02870 Mn 0
ZnM8 0.23610 0.44000 0.55210 0.07500 0.02870 Zn 0
MgM8 0.23610 0.44000 0.55210 0.03500 0.02870 Mg 0
MnM9 0.42250 0.85130 0.44100 0.67500 0.01790 Mn 0
CaM9 0.42250 0.85130 0.44100 0.17500 0.01790 Ca 0
KA1 0.50000 0.50000 0.00000 0.53000 0.03340 K 0
BaA1 0.50000 0.50000 0.00000 0.28000 0.03340 Ba 0
SrA1 0.50000 0.50000 0.00000 0.03000 0.03340 Sr 0
NaB 0.07500 0.64420 0.00330 0.36000 0.03340 Na 0
CaB 0.07500 0.64420 0.00330 0.08500 0.03340 Ca 0
O1 0.61000 0.15080 0.29020 1.00000 0.03400 O 0
O2 0.10600 0.15590 0.29140 1.00000 0.03300 O 0
O3 0.40900 0.22640 0.27700 1.00000 0.02300 O 0
O4 0.16900 0.29210 0.25170 1.00000 0.02800 O 0
O5 0.67400 0.29270 0.24820 1.00000 0.02800 O 0
O6 0.33600 0.66860 0.15570 1.00000 0.02000 O 0
O7 0.84000 0.65500 0.15050 1.00000 0.01600 O 0
O8 0.94700 0.77010 0.17760 1.00000 0.02700 O 0
O9 0.44600 0.78490 0.19040 1.00000 0.03700 O 0
O10 0.22400 0.87870 0.22570 1.00000 0.01800 O 0
O11 0.92900 0.22390 0.47530 1.00000 0.01300 O 0
O12 0.46300 0.27670 0.47210 1.00000 0.01500 O 0
O13 0.51600 0.37980 0.44330 1.00000 0.00900 O 0
O14 0.01900 0.42340 0.42000 1.00000 0.00700 O 0
O15 0.16800 0.73350 0.33810 1.00000 0.01200 O 0
O16 0.26200 0.89080 0.38120 1.00000 0.01400 O 0
O17 0.66500 0.97080 0.56250 1.00000 0.00900 O 0
O18 0.11700 0.89790 0.53870 1.00000 0.00900 O 0
O19 0.92400 0.49520 0.62950 1.00000 0.01900 O 0
O20 0.88600 0.37940 0.66690 1.00000 0.01400 O 0
O21 0.90900 0.41960 0.84940 1.00000 0.02200 O 0
O22 0.75500 0.50680 0.85200 1.00000 0.01900 O 0
O23 0.23200 0.49860 0.85350 1.00000 0.02100 O 0
O24 0.75100 0.59000 0.82230 1.00000 0.02400 O 0
O25 0.23800 0.58400 0.82470 1.00000 0.03000 O 0
O26 0.04500 0.64900 0.78940 1.00000 0.01100 O 0
O27 0.16500 0.93130 0.71590 1.00000 0.03100 O 0
O28 0.47400 0.01780 0.73120 1.00000 0.04400 O 0
O29 0.97100 0.02260 0.73530 1.00000 0.03500 O 0
OXOD1 0.72600 0.80430 0.34490 1.00000 0.02100 O 0
OXOD2 0.41600 0.44310 0.66390 1.00000 0.02300 O 0
O-HXOA1 0.00300 0.33690 0.47580 0.96200 0.01700 O 1
FXOA1 0.00300 0.33690 0.47580 0.03800 0.01700 F 0
O-HXOA2 0.20700 0.03830 0.58680 0.96200 0.01600 O 1
FXOA2 0.20700 0.03830 0.58680 0.03800 0.01600 F 0
O-HXOA3 0.59100 0.83110 0.52240 0.96200 0.01000 O 1
FXOA3 0.59100 0.83110 0.52240 0.03800 0.01000 F 0
O-HXOA4 0.45600 0.53250 0.59680 0.96200 0.01300 O 1
FXOA4 0.45600 0.53250 0.59680 0.03800 0.01300 F 0
O-HXOA5 0.35700 0.31920 0.65490 0.96200 0.01900 O 1
FXOA5 0.35700 0.31920 0.65490 0.03800 0.01900 F 0
OXPD 0.57000 0.64180 0.00380 1.00000 0.00400 O 0
Wat1 0.81400 0.12640 0.10600 0.57000 0.05000 O 2
Wat2 0.74500 0.01300 0.88500 0.43000 0.05000 O 2
Wat3 0.73400 0.16000 0.99000 0.23000 0.05000 O 2
Wat4 0.62300 0.86400 0.99700 0.17000 0.05000 O 2
Wat5 0.94100 0.16000 0.98900 0.21000 0.05000 O 2

loop_
_cod_changelog_entry_id
_cod_changelog_entry_author
_cod_changelog_entry_date
_cod_changelog_entry_text
1
;cod-tools version 3.8.0
Id: cif_guess_AMCSD_atom_types 9581 2023-05-17 12:35:41Z saulius
;
2023-05-18T11:43:23+03:00
;Derived atom types and hydrogen counts
from atom names that follow the AMCSD naming convention
(Wat == water, O-H == hydroxyl).
;

loop_
_cod_related_entry_id
_cod_related_entry_database
_cod_related_entry_code
1 AMCSD 0019991
